data_7210654
loop_
_publ_author_name
'Sun, Jia-Yin'
'Wang, Li'
'Zhang, Dao-Jun'
'Li, Da'
'Cao, Yu'
'Zhang, Li-Ying'
'Zeng, Shuang-Li'
'Pang, Guang-Sheng'
'Fan, Yong'
'Xu, Jia-Ning'
'Song, Tian-You'

_publ_section_title
;
 Construction of metal--organic coordination polymers derived from
 4-substituted tetrazole--benzoate ligands: synthesis, structure,
 luminescence, and magnetic behaviors
;
_journal_issue 17
_journal_name_full CrystEngComm
_journal_page_first 3402
_journal_paper_doi 10.1039/c2ce26793d
_journal_volume 15
_journal_year 2013
_chemical_formula_moiety 'C8 H6 Co N4 O3'
_chemical_formula_sum 'C8 H6 Co N4 O3'
_chemical_formula_weight 265.10
_chemical_melting_point ?
_chemical_name_systematic
;
?
;
_space_group_IT_number 14
_symmetry_cell_setting monoclinic
_symmetry_space_group_name_Hall '-P 2ybc'
_symmetry_space_group_name_H-M 'P 1 21/c 1'
_atom_sites_solution_hydrogens geom
_atom_sites_solution_primary direct
_atom_sites_solution_secondary difmap
_audit_creation_method SHELXL-97
_cell_angle_alpha 90.00
_cell_angle_beta 106.4340(10)
_cell_angle_gamma 90.00
_cell_formula_units_Z 4
_cell_length_a 12.0719(6)
_cell_length_b 7.3729(4)
_cell_length_c 10.1929(5)
_cell_measurement_reflns_used 6195
_cell_measurement_temperature 296(2)
_cell_measurement_theta_max 28.36
_cell_measurement_theta_min 1.76
_cell_volume 870.15(8)
_computing_cell_refinement Process-auto
_computing_data_collection Process-auto
_computing_data_reduction Process-auto
_computing_molecular_graphics SHELXL-97
_computing_publication_material SHELXL-97
_computing_structure_refinement 'SHELXL-97 (Sheldrick, 1997)'
_computing_structure_solution 'SHELXS-97 (Sheldrick, 1990)'
_diffrn_ambient_temperature 296(2)
_diffrn_measured_fraction_theta_full 1.000
_diffrn_measured_fraction_theta_max 1.000
_diffrn_measurement_device_type 'Rigaku RAXIS-RAPID'
_diffrn_measurement_method omega-scan
_diffrn_radiation_monochromator graphite
_diffrn_radiation_source 'fine-focus sealed tube'
_diffrn_radiation_type MoK\a
_diffrn_radiation_wavelength 0.71073
_diffrn_reflns_av_R_equivalents 0.0207
_diffrn_reflns_av_sigmaI/netI 0.0230
_diffrn_reflns_limit_h_max 12
_diffrn_reflns_limit_h_min -16
_diffrn_reflns_limit_k_max 9
_diffrn_reflns_limit_k_min -9
_diffrn_reflns_limit_l_max 13
_diffrn_reflns_limit_l_min -12
_diffrn_reflns_number 6195
_diffrn_reflns_theta_full 28.36
_diffrn_reflns_theta_max 28.36
_diffrn_reflns_theta_min 1.76
_diffrn_standards_decay_% 0
_diffrn_standards_interval_count 0
_diffrn_standards_interval_time 0
_diffrn_standards_number 0
_exptl_absorpt_coefficient_mu 1.968
_exptl_absorpt_correction_T_max 0.675
_exptl_absorpt_correction_T_min 0.573
_exptl_absorpt_correction_type empirical
_exptl_absorpt_process_details Process-auto
_exptl_crystal_colour Purple
_exptl_crystal_density_diffrn 2.024
_exptl_crystal_density_method 'not measured'
_exptl_crystal_description block
_exptl_crystal_F_000 532
_exptl_crystal_size_max 0.3
_exptl_crystal_size_mid 0.24
_exptl_crystal_size_min 0.2
_refine_diff_density_max 0.493
_refine_diff_density_min -0.389
_refine_diff_density_rms 0.071
_refine_ls_extinction_method none
_refine_ls_goodness_of_fit_ref 1.054
_refine_ls_hydrogen_treatment mixed
_refine_ls_matrix_type full
_refine_ls_number_parameters 169
_refine_ls_number_reflns 2170
_refine_ls_number_restraints 0
_refine_ls_restrained_S_all 1.054
_refine_ls_R_factor_all 0.0276
_refine_ls_R_factor_gt 0.0240
_refine_ls_shift/su_max 0.001
_refine_ls_shift/su_mean 0.000
_refine_ls_structure_factor_coef Fsqd
_refine_ls_weighting_details 'calc w=1/[\s^2^(Fo^2^)+(0.0308P)^2^+0.5046P] where P=(Fo^2^+2Fc^2^)/3'
_refine_ls_weighting_scheme calc
_refine_ls_wR_factor_gt 0.0606
_refine_ls_wR_factor_ref 0.0624
_reflns_number_gt 1962
_reflns_number_total 2170
_reflns_threshold_expression >2sigma(I)
_cod_data_source_file c2ce26793d.txt
_cod_data_source_block 4
_cod_depositor_comments
;
The following automatic conversions were performed:

'_chemical_melting_point' value 'not measured' was changed to '?' -
the value is undefined or not given.

Automatic conversion script
Id: cif_fix_values 1891 2012-01-12 08:04:46Z andrius 
;
_cod_original_sg_symbol_H-M 'P 21/c'
_cod_database_code 7210654

loop_
_symmetry_equiv_pos_as_xyz
'x, y, z'
'-x, y+1/2, -z+1/2'
'-x, -y, -z'
'x, -y-1/2, z-1/2'

loop_
_atom_site_label
_atom_site_type_symbol
_atom_site_fract_x
_atom_site_fract_y
_atom_site_fract_z
_atom_site_U_iso_or_equiv
_atom_site_adp_type
_atom_site_occupancy
_atom_site_symmetry_multiplicity
_atom_site_calc_flag
H7 H -0.402(2) 0.241(4) 0.437(3) 0.044(7) Uiso 1 1 d
H8 H -0.294(3) 0.246(4) 0.473(3) 0.045(8) Uiso 1 1 d
H4 H 0.0388(19) -0.025(3) 0.753(2) 0.021(5) Uiso 1 1 d
H3 H 0.230(2) 0.020(3) 0.864(2) 0.027(6) Uiso 1 1 d
H2 H -0.061(2) 0.323(3) 1.005(2) 0.033(6) Uiso 1 1 d
H1 H 0.1367(19) 0.361(3) 1.123(2) 0.031(6) Uiso 1 1 d
O3 O -0.34556(12) 0.2302(2) 0.50356(14) 0.0237(3) Uani 1 1 d
N3 N 0.49010(11) 0.35712(19) 1.13901(14) 0.0150(3) Uani 1 1 d
N2 N 0.47993(12) 0.2636(2) 1.24371(14) 0.0181(3) Uani 1 1 d
N1 N 0.37588(12) 0.1832(2) 1.21130(14) 0.0167(3) Uani 1 1 d
N4 N 0.39258(11) 0.34109(19) 1.03402(13) 0.0147(3) Uani 1 1 d
Co1 Co -0.348536(18) 0.01890(3) 0.64364(2) 0.01324(8) Uani 1 1 d
O1 O -0.17240(11) 0.00185(17) 0.68472(13) 0.0223(3) Uani 1 1 d
O2 O -0.23479(10) 0.18632(19) 0.81568(12) 0.0224(3) Uani 1 1 d
C3 C 0.05724(14) 0.0505(2) 0.82604(17) 0.0163(3) Uani 1 1 d
C1 C 0.20169(14) 0.1936(2) 1.00697(16) 0.0146(3) Uani 1 1 d
C7 C -0.15206(13) 0.1096(2) 0.78509(16) 0.0148(3) Uani 1 1 d
C5 C -0.00018(14) 0.2580(2) 0.97725(17) 0.0170(3) Uani 1 1 d
C6 C 0.11557(15) 0.2830(2) 1.04760(17) 0.0181(3) Uani 1 1 d
C4 C -0.02914(14) 0.1416(2) 0.86517(16) 0.0146(3) Uani 1 1 d
C8 C 0.32331(14) 0.2346(2) 1.08178(15) 0.0139(3) Uani 1 1 d
C2 C 0.17292(14) 0.0764(2) 0.89596(17) 0.0173(3) Uani 1 1 d

loop_
_atom_site_aniso_label
_atom_site_aniso_U_11
_atom_site_aniso_U_22
_atom_site_aniso_U_33
_atom_site_aniso_U_23
_atom_site_aniso_U_13
_atom_site_aniso_U_12
O3 0.0171(6) 0.0336(7) 0.0187(6) 0.0074(5) 0.0020(5) -0.0047(6)
N3 0.0103(6) 0.0195(7) 0.0128(6) 0.0022(5) -0.0005(5) -0.0010(5)
N2 0.0120(6) 0.0250(8) 0.0152(6) 0.0027(6) 0.0004(5) -0.0033(6)
N1 0.0114(6) 0.0230(7) 0.0134(6) 0.0026(5) -0.0005(5) -0.0030(5)
N4 0.0095(6) 0.0203(7) 0.0122(6) 0.0012(5) -0.0002(5) -0.0018(5)
Co1 0.00895(12) 0.01842(13) 0.01113(12) -0.00063(8) 0.00086(8) -0.00023(8)
O1 0.0121(6) 0.0310(7) 0.0212(6) -0.0091(5) 0.0005(5) -0.0027(5)
O2 0.0119(6) 0.0332(7) 0.0205(6) -0.0036(5) 0.0020(5) 0.0031(5)
C3 0.0142(8) 0.0181(8) 0.0152(7) -0.0029(6) 0.0018(6) -0.0013(6)
C1 0.0107(7) 0.0183(7) 0.0132(7) 0.0042(6) 0.0005(6) -0.0024(6)
C7 0.0113(7) 0.0181(8) 0.0138(7) 0.0031(6) 0.0014(6) -0.0012(6)
C5 0.0128(8) 0.0210(8) 0.0171(8) -0.0007(6) 0.0041(6) 0.0002(6)
C6 0.0150(8) 0.0235(8) 0.0140(7) -0.0038(6) 0.0011(6) -0.0021(7)
C4 0.0119(7) 0.0163(7) 0.0138(7) 0.0031(6) 0.0007(6) -0.0021(6)
C8 0.0117(7) 0.0169(7) 0.0125(7) 0.0010(6) 0.0022(6) -0.0005(6)
C2 0.0129(7) 0.0197(8) 0.0185(8) -0.0003(6) 0.0033(6) 0.0016(6)

loop_
_atom_type_symbol
_atom_type_description
_atom_type_scat_dispersion_real
_atom_type_scat_dispersion_imag
_atom_type_scat_source
C C 0.0033 0.0016 'International Tables Vol C Tables 4.2.6.8 and 6.1.1.4'
H H 0.0000 0.0000 'International Tables Vol C Tables 4.2.6.8 and 6.1.1.4'
N N 0.0061 0.0033 'International Tables Vol C Tables 4.2.6.8 and 6.1.1.4'
O O 0.0106 0.0060 'International Tables Vol C Tables 4.2.6.8 and 6.1.1.4'
Co Co 0.3494 0.9721 'International Tables Vol C Tables 4.2.6.8 and 6.1.1.4'

loop_
_geom_angle_atom_site_label_1
_geom_angle_atom_site_label_2
_geom_angle_atom_site_label_3
_geom_angle
_geom_angle_site_symmetry_1
_geom_angle_site_symmetry_3
Co1 O3 H7 117.6(19) . .
Co1 O3 H8 123(2) . .
H7 O3 H8 103(3) . .
N2 N3 N4 109.78(13) . .
N2 N3 Co1 120.21(10) . 4_666
N4 N3 Co1 129.59(10) . 4_666
N3 N2 N1 109.25(12) . .
N2 N1 C8 105.41(13) . .
N2 N1 Co1 116.33(10) . 3_557
C8 N1 Co1 137.22(11) . 3_557
C8 N4 N3 104.92(12) . .
C8 N4 Co1 128.82(11) . 2_556
N3 N4 Co1 123.94(10) . 2_556
O1 Co1 O3 88.19(6) . .
O1 Co1 N3 156.21(5) . 4_465
O3 Co1 N3 81.96(6) . 4_465
O1 Co1 N4 97.35(5) . 2_546
O3 Co1 N4 85.93(5) . 2_546
N3 Co1 N4 103.44(5) 4_465 2_546
O1 Co1 N1 99.56(5) . 3_557
O3 Co1 N1 171.70(6) . 3_557
N3 Co1 N1 89.74(5) 4_465 3_557
N4 Co1 N1 95.96(5) 2_546 3_557
O1 Co1 O2 60.57(5) . .
O3 Co1 O2 89.94(5) . .
N3 Co1 O2 97.65(5) 4_465 .
N4 Co1 O2 157.70(5) 2_546 .
N1 Co1 O2 91.28(5) 3_557 .
C7 O1 Co1 94.56(10) . .
C7 O2 Co1 85.02(10) . .
C2 C3 C4 120.86(16) . .
C2 C3 H4 118.9(14) . .
C4 C3 H4 120.2(14) . .
C2 C1 C6 120.19(15) . .
C2 C1 C8 121.98(15) . .
C6 C1 C8 117.77(15) . .
O2 C7 O1 119.74(15) . .
O2 C7 C4 121.79(15) . .
O1 C7 C4 118.47(15) . .
C6 C5 C4 119.17(16) . .
C6 C5 H2 120.9(14) . .
C4 C5 H2 119.9(14) . .
C1 C6 C5 120.72(16) . .
C1 C6 H1 118.8(14) . .
C5 C6 H1 120.5(14) . .
C3 C4 C5 119.91(15) . .
C3 C4 C7 118.41(15) . .
C5 C4 C7 121.68(15) . .
N4 C8 N1 110.64(14) . .
N4 C8 C1 124.32(14) . .
N1 C8 C1 124.80(14) . .
C1 C2 C3 119.14(16) . .
C1 C2 H3 121.4(14) . .
C3 C2 H3 119.4(14) . .

loop_
_geom_bond_atom_site_label_1
_geom_bond_atom_site_label_2
_geom_bond_distance
_geom_bond_site_symmetry_2
O3 Co1 2.1203(14) .
O3 H7 0.82(3) .
O3 H8 0.78(3) .
N3 N2 1.3051(19) .
N3 N4 1.3536(18) .
N3 Co1 2.1402(14) 4_666
N2 N1 1.3429(19) .
N1 C8 1.3471(19) .
N1 Co1 2.1892(14) 3_557
N4 C8 1.335(2) .
N4 Co1 2.1762(13) 2_556
Co1 O1 2.0514(13) .
Co1 N3 2.1402(14) 4_465
Co1 N4 2.1762(14) 2_546
Co1 N1 2.1892(14) 3_557
Co1 O2 2.2631(12) .
O1 C7 1.263(2) .
O2 C7 1.261(2) .
C3 C2 1.390(2) .
C3 C4 1.390(2) .
C3 H4 0.91(2) .
C1 C2 1.388(2) .
C1 C6 1.390(2) .
C1 C8 1.481(2) .
C7 C4 1.496(2) .
C5 C6 1.391(2) .
C5 C4 1.392(2) .
C5 H2 0.99(2) .
C6 H1 0.93(2) .
C2 H3 0.93(2) .
